data_1519885
loop_
_publ_author_name
'Huth, Susanne L.'
'Threlfall, Terry L.'
'Hursthouse, Michael B.'

_publ_section_title
;
 N,N'-bis(2-Bromoyphenyl)urea
;
_journal_name_full 'Crystal Structure Report Archive'
_journal_page_first 689
_journal_year 2008
_chemical_formula_sum 'C13 H10 Br2 N2 O'
_chemical_formula_weight 370.05
_chemical_name_systematic
;
 N,N'-bis(2-Bromoyphenyl)urea
;
_space_group_IT_number 18
_symmetry_cell_setting orthorhombic
_symmetry_space_group_name_Hall 'P 2 2ab'
_symmetry_space_group_name_H-M 'P 21 21 2'
_atom_sites_solution_hydrogens geom
_atom_sites_solution_primary direct
_atom_sites_solution_secondary difmap
_cell_angle_alpha 90.00
_cell_angle_beta 90.00
_cell_angle_gamma 90.00
_cell_formula_units_Z 2
_cell_length_a 11.5691(4)
_cell_length_b 11.5772(4)
_cell_length_c 4.66620(10)
_cell_measurement_reflns_used 7685
_cell_measurement_temperature 120(2)
_cell_measurement_theta_max 27.48
_cell_measurement_theta_min 2.91
_cell_volume 624.98(3)
_computing_cell_refinement 'DENZO (Otwinowski & Minor, 1997) & COLLECT (Hooft, R.W.W., 1998)'
_computing_data_collection 'COLLECT (Hooft, R.W.W., 1998)'
_computing_data_reduction 'DENZO (Otwinowski & Minor, 1997) & COLLECT (Hooft, R.W.W., 1998)'
_computing_structure_refinement 'SHELXL-97 (Sheldrick, 1997)'
_computing_structure_solution 'SHELXS-97 (Sheldrick, 1997)'
_diffrn_ambient_temperature 120(2)
_diffrn_measured_fraction_theta_full 0.999
_diffrn_measured_fraction_theta_max 0.999
_diffrn_measurement_device_type 'Bruker-Nonius APEX II CCD camera on \k-goniostat'
_diffrn_measurement_method '\f & \w scans'
_diffrn_radiation_monochromator '10cm confocal mirrors'
_diffrn_radiation_source 'Bruker-Nonius FR591 rotating anode'
_diffrn_radiation_type MoK\a
_diffrn_radiation_wavelength 0.71073
_diffrn_reflns_av_R_equivalents 0.0432
_diffrn_reflns_av_sigmaI/netI 0.0335
_diffrn_reflns_limit_h_max 13
_diffrn_reflns_limit_h_min -15
_diffrn_reflns_limit_k_max 15
_diffrn_reflns_limit_k_min -13
_diffrn_reflns_limit_l_max 5
_diffrn_reflns_limit_l_min -6
_diffrn_reflns_number 7250
_diffrn_reflns_theta_full 27.48
_diffrn_reflns_theta_max 27.48
_diffrn_reflns_theta_min 3.52
_exptl_absorpt_coefficient_mu 6.473
_exptl_absorpt_correction_T_max 0.8814
_exptl_absorpt_correction_T_min 0.2469
_exptl_absorpt_correction_type multi-scan
_exptl_absorpt_process_details 'SADABS 2007/2 (Sheldrick, G.M., 2007)'
_exptl_crystal_colour colourless
_exptl_crystal_density_diffrn 1.966
_exptl_crystal_density_method 'not measured'
_exptl_crystal_description needle
_exptl_crystal_F_000 360
_exptl_crystal_size_max 0.30
_exptl_crystal_size_mid 0.02
_exptl_crystal_size_min 0.02
_refine_diff_density_max 0.374
_refine_diff_density_min -0.372
_refine_diff_density_rms 0.082
_refine_ls_abs_structure_details 'Flack H D (1983), Acta Cryst. A39, 876-881'
_refine_ls_abs_structure_Flack 0.484(17)
_refine_ls_extinction_method none
_refine_ls_goodness_of_fit_ref 1.092
_refine_ls_hydrogen_treatment constr
_refine_ls_matrix_type full
_refine_ls_number_parameters 105
_refine_ls_number_reflns 1415
_refine_ls_number_restraints 22
_refine_ls_restrained_S_all 1.084
_refine_ls_R_factor_all 0.0295
_refine_ls_R_factor_gt 0.0276
_refine_ls_shift/su_max 0.001
_refine_ls_shift/su_mean 0.000
_refine_ls_structure_factor_coef Fsqd
_refine_ls_weighting_details 'calc w=1/[\s^2^(Fo^2^)+(0.0140P)^2^+0.8259P] where P=(Fo^2^+2Fc^2^)/3'
_refine_ls_weighting_scheme calc
_refine_ls_wR_factor_gt 0.0588
_refine_ls_wR_factor_ref 0.0597
_reflns_number_gt 1376
_reflns_number_total 1415
_reflns_threshold_expression >2sigma(I)
_cod_data_source_file eCrystal-689.cif
_cod_data_source_block 2008lsh144
_cod_depositor_comments
;
Citation :
Huth, Susanne L. and Threlfall, Terry L. and Hursthouse, Michael B. (2008) 
University of Southampton, Crystal Structure Report Archive. 
(doi:10.5258/ecrystals/689)

More at:
http://ecrystals.chem.soton.ac.uk/689/

The following automatic conversions were performed:

'_symmetry_cell_setting' value 'Orthorhombic' changed to
'orthorhombic' according to the built-in table from CIF Core
dictionary named 'cif_core.dic' version 2.4.1 from 2010-06-29.

Automatic conversion script
Id: cif_fix_values 3392 2015-05-12 13:50:21Z andrius 
;
_cod_database_code 1519885

loop_
_symmetry_equiv_pos_as_xyz
'x, y, z'
'-x, -y, z'
'-x+1/2, y+1/2, -z'
'x+1/2, -y+1/2, -z'

loop_
_atom_site_label
_atom_site_type_symbol
_atom_site_fract_x
_atom_site_fract_y
_atom_site_fract_z
_atom_site_U_iso_or_equiv
_atom_site_adp_type
_atom_site_occupancy
_atom_site_symmetry_multiplicity
_atom_site_calc_flag
_atom_site_refinement_flags
_atom_site_disorder_assembly
_atom_site_disorder_group
C1 C 0.0865(3) 0.3064(3) 0.8002(7) 0.0145(7) Uani 0.868(3) 1 d PD A 1
C2 C 0.1886(3) 0.2579(3) 0.6971(7) 0.0153(7) Uani 0.868(3) 1 d PD A 1
C3 C 0.2252(3) 0.1496(3) 0.7911(7) 0.0191(7) Uani 0.868(3) 1 d PD A 1
H3 H 0.2922 0.1150 0.7108 0.023 Uiso 0.868(3) 1 calc PR A 1
C4 C 0.1635(4) 0.0929(3) 1.0012(10) 0.0226(7) Uani 0.868(3) 1 d PD A 1
H4 H 0.1895 0.0204 1.0712 0.027 Uiso 0.868(3) 1 calc PR A 1
C5 C 0.0633(3) 0.1418(3) 1.1102(7) 0.0194(8) Uani 0.868(3) 1 d PD A 1
H5 H 0.0213 0.1028 1.2557 0.023 Uiso 0.868(3) 1 calc PR A 1
C6 C 0.0242(4) 0.2467(4) 1.0092(10) 0.0177(6) Uani 0.868(3) 1 d PD A 1
H6 H -0.0454 0.2786 1.0824 0.021 Uiso 0.868(3) 1 calc PR A 1
C7 C 0.0000 0.5000 0.8444(14) 0.0138(14) Uani 0.868(3) 2 d SPD . 1
N1 N 0.0456(3) 0.4129(3) 0.6849(7) 0.0178(6) Uani 0.868(3) 1 d PD A 1
H1N H 0.0501 0.4229 0.4983 0.021 Uiso 0.868(3) 1 calc PR A 1
O1 O 0.0000 0.5000 1.1093(8) 0.0167(10) Uani 0.868(3) 2 d SPD A 1
Br1 Br 0.28162(4) 0.33864(4) 0.4301(2) 0.02182(14) Uani 0.868(3) 1 d PD A 1
C1B C 0.0876(13) 0.3073(11) 1.195(4) 0.0145(7) Uani 0.132(3) 1 d PGD A 2
C2B C 0.1884(11) 0.2596(11) 1.306(3) 0.0153(7) Uani 0.132(3) 1 d PGD A 2
C3B C 0.2254(13) 0.1516(13) 1.213(4) 0.0191(7) Uani 0.132(3) 1 d PGD A 2
H3B H 0.2943 0.1190 1.2890 0.023 Uiso 0.132(3) 1 calc PR A 2
C4B C 0.1615(17) 0.0913(11) 1.010(4) 0.0226(7) Uani 0.132(3) 1 d PGD A 2
H4B H 0.1867 0.0175 0.9470 0.027 Uiso 0.132(3) 1 calc PR A 2
C5B C 0.0607(16) 0.1390(14) 0.899(4) 0.0194(8) Uani 0.132(3) 1 d PGD A 2
H5B H 0.0170 0.0978 0.7606 0.023 Uiso 0.132(3) 1 calc PR A 2
C6B C 0.0237(13) 0.2470(14) 0.992(4) 0.0177(6) Uani 0.132(3) 1 d PGD A 2
H6B H -0.0452 0.2796 0.9162 0.021 Uiso 0.132(3) 1 calc PR A 2
C7B C 0.0000 0.5000 1.164(9) 0.0138(14) Uani 0.132(3) 2 d SPD . 2
N1B N 0.0477(17) 0.4131(13) 1.316(4) 0.0178(6) Uani 0.132(3) 1 d PD A 2
H1NB H 0.0547 0.4223 1.5029 0.021 Uiso 0.132(3) 1 calc PR A 2
O1B O 0.0000 0.5000 0.901(9) 0.0167(10) Uani 0.132(3) 2 d SPD A 2
Br1B Br 0.2786(3) 0.3442(3) 1.5679(14) 0.0270(10) Uani 0.132(3) 1 d PD A 2

loop_
_atom_site_aniso_label
_atom_site_aniso_U_11
_atom_site_aniso_U_22
_atom_site_aniso_U_33
_atom_site_aniso_U_23
_atom_site_aniso_U_13
_atom_site_aniso_U_12
C1 0.0177(17) 0.0149(16) 0.0110(16) -0.0012(12) -0.0024(13) 0.0017(13)
C2 0.0166(16) 0.0170(16) 0.0124(15) -0.0035(13) -0.0010(12) -0.0036(13)
C3 0.0198(16) 0.0195(17) 0.0180(15) -0.0054(13) -0.0024(14) 0.0100(16)
C4 0.0287(16) 0.0122(14) 0.027(2) 0.0007(12) -0.0033(14) 0.0022(13)
C5 0.0264(18) 0.0155(17) 0.0164(17) 0.0019(14) -0.0014(14) -0.0056(14)
C6 0.0174(14) 0.0179(14) 0.0177(15) -0.0023(11) 0.0004(11) 0.0013(11)
C7 0.018(3) 0.015(3) 0.008(3) 0.000 0.000 -0.003(2)
N1 0.0256(16) 0.0178(15) 0.0099(14) -0.0016(11) 0.0015(12) 0.0071(12)
O1 0.028(2) 0.0154(18) 0.006(3) 0.000 0.000 0.0080(16)
Br1 0.02165(18) 0.02645(19) 0.0174(3) -0.0017(2) 0.0032(2) -0.00259(18)
C1B 0.0177(17) 0.0149(16) 0.0110(16) -0.0012(12) -0.0024(13) 0.0017(13)
C2B 0.0166(16) 0.0170(16) 0.0124(15) -0.0035(13) -0.0010(12) -0.0036(13)
C3B 0.0198(16) 0.0195(17) 0.0180(15) -0.0054(13) -0.0024(14) 0.0100(16)
C4B 0.0287(16) 0.0122(14) 0.027(2) 0.0007(12) -0.0033(14) 0.0022(13)
C5B 0.0264(18) 0.0155(17) 0.0164(17) 0.0019(14) -0.0014(14) -0.0056(14)
C6B 0.0174(14) 0.0179(14) 0.0177(15) -0.0023(11) 0.0004(11) 0.0013(11)
C7B 0.018(3) 0.015(3) 0.008(3) 0.000 0.000 -0.003(2)
N1B 0.0256(16) 0.0178(15) 0.0099(14) -0.0016(11) 0.0015(12) 0.0071(12)
O1B 0.028(2) 0.0154(18) 0.006(3) 0.000 0.000 0.0080(16)
Br1B 0.0291(15) 0.0281(15) 0.024(3) 0.0051(17) -0.0055(18) -0.0053(15)

loop_
_atom_type_symbol
_atom_type_description
_atom_type_scat_dispersion_real
_atom_type_scat_dispersion_imag
_atom_type_scat_source
C C 0.0033 0.0016 'International Tables Vol C Tables 4.2.6.8 and 6.1.1.4'
H H 0.0000 0.0000 'International Tables Vol C Tables 4.2.6.8 and 6.1.1.4'
N N 0.0061 0.0033 'International Tables Vol C Tables 4.2.6.8 and 6.1.1.4'
O O 0.0106 0.0060 'International Tables Vol C Tables 4.2.6.8 and 6.1.1.4'
Br Br -0.2901 2.4595 'International Tables Vol C Tables 4.2.6.8 and 6.1.1.4'

loop_
_geom_angle_atom_site_label_1
_geom_angle_atom_site_label_2
_geom_angle_atom_site_label_3
_geom_angle
_geom_angle_site_symmetry_1
_geom_angle_site_symmetry_3
C2 C1 C6 118.7(3) . .
C2 C1 N1 119.9(3) . .
C6 C1 N1 121.3(3) . .
C1 C2 C3 120.7(3) . .
C1 C2 Br1 120.7(3) . .
C3 C2 Br1 118.6(3) . .
C4 C3 C2 119.7(3) . .
C4 C3 H3 120.2 . .
C2 C3 H3 120.2 . .
C3 C4 C5 119.9(4) . .
C3 C4 H4 120.0 . .
C5 C4 H4 120.0 . .
C6 C5 C4 120.6(4) . .
C6 C5 H5 119.7 . .
C4 C5 H5 119.7 . .
C5 C6 C1 120.4(4) . .
C5 C6 H6 119.8 . .
C1 C6 H6 119.8 . .
O1 C7 N1 123.2(3) . 2_565
O1 C7 N1 123.2(3) . .
N1 C7 N1 113.6(5) 2_565 .
C7 N1 C1 124.3(3) . .
C7 N1 H1N 117.9 . .
C1 N1 H1N 117.9 . .
C2B C1B C6B 120.0 . .
C2B C1B N1B 117.7(11) . .
C6B C1B N1B 122.0(11) . .
C1B C2B C3B 120.0 . .
C1B C2B Br1B 120.0(7) . .
C3B C2B Br1B 119.9(7) . .
C4B C3B C2B 120.0 . .
C4B C3B H3B 120.0 . .
C2B C3B H3B 120.0 . .
C3B C4B C5B 120.0 . .
C3B C4B H4B 120.0 . .
C5B C4B H4B 120.0 . .
C6B C5B C4B 120.0 . .
C6B C5B H5B 120.0 . .
C4B C5B H5B 120.0 . .
C5B C6B C1B 120.0 . .
C5B C6B H6B 120.0 . .
C1B C6B H6B 120.0 . .
O1B C7B N1B 121.7(15) . 2_565
O1B C7B N1B 121.7(15) . .
N1B C7B N1B 117(3) 2_565 .
C7B N1B C1B 124.3(16) . .
C7B N1B H1NB 117.8 . .
C1B N1B H1NB 117.8 . .

loop_
_geom_bond_atom_site_label_1
_geom_bond_atom_site_label_2
_geom_bond_distance
_geom_bond_site_symmetry_2
C1 C2 1.394(5) .
C1 C6 1.395(6) .
C1 N1 1.426(4) .
C2 C3 1.394(5) .
C2 Br1 1.893(3) .
C3 C4 1.379(6) .
C3 H3 0.9500 .
C4 C5 1.386(6) .
C4 H4 0.9500 .
C5 C6 1.379(5) .
C5 H5 0.9500 .
C6 H6 0.9500 .
C7 O1 1.236(6) .
C7 N1 1.360(5) 2_565
C7 N1 1.360(5) .
N1 H1N 0.8800 .
C1B C2B 1.3900 .
C1B C6B 1.3900 .
C1B N1B 1.426(14) .
C2B C3B 1.3900 .
C2B Br1B 1.883(10) .
C3B C4B 1.3900 .
C3B H3B 0.9500 .
C4B C5B 1.3900 .
C4B H4B 0.9500 .
C5B C6B 1.3900 .
C5B H5B 0.9500 .
C6B H6B 0.9500 .
C7B O1B 1.229(19) .
C7B N1B 1.349(18) 2_565
C7B N1B 1.349(18) .
N1B H1NB 0.8800 .

loop_
_geom_hbond_atom_site_label_D
_geom_hbond_atom_site_label_H
_geom_hbond_atom_site_label_A
_geom_hbond_distance_DH
_geom_hbond_distance_HA
_geom_hbond_distance_DA
_geom_hbond_angle_DHA
_geom_hbond_site_symmetry_A
N1 H1N O1 0.88 2.10 2.917(5) 153.2 1_554
N1B H1NB O1B 0.88 2.16 2.96(3) 150.9 1_556
